data_4336152
loop_
_publ_author_name
'Apurba Kalita'
'Ramesh C. Deka'
'Biplab Mondal'

_publ_contact_author_address
;Indian Institute of Technology Guwahati
Assam-781039, India
;
_publ_contact_author_email biplab@iitg.ernet.in
_publ_contact_author_name 'Dr. Biplab Mondal'
_publ_section_title
;
 Reaction of a Copper(II)-Nitrosyl Complex with Hydrogen Peroxide: Phenol
 Ring Nitration through a Putative Peroxynitrite Intermediate
;
_journal_name_full 'Inorganic Chemistry'
_journal_page_first 10897
_journal_page_last 10903
_journal_paper_doi 10.1021/ic400890f
_journal_volume 52
_journal_year 2013
_chemical_absolute_configuration syn
_chemical_compound_source Synthesised
_chemical_formula_sum 'C17 H24 Cl Cu N4 O9'
_chemical_formula_weight 527.39
_space_group_IT_number 2
_symmetry_cell_setting triclinic
_symmetry_Int_Tables_number 2
_symmetry_space_group_name_Hall '-P 1'
_symmetry_space_group_name_H-M 'P -1'
_atom_sites_solution_hydrogens geom
_atom_sites_solution_primary direct
_atom_sites_solution_secondary difmap
_audit_creation_method SHELXL-97
_cell_angle_alpha 89.6260(10)
_cell_angle_beta 82.1540(10)
_cell_angle_gamma 76.9530(10)
_cell_formula_units_Z 2
_cell_length_a 9.8228(2)
_cell_length_b 10.2640(2)
_cell_length_c 11.3496(2)
_cell_measurement_reflns_used 9176
_cell_measurement_temperature 293(2)
_cell_measurement_theta_max 0.00
_cell_measurement_theta_min 0.00
_cell_volume 1103.96(4)
_computing_cell_refinement 'Bruker SMART'
_computing_data_collection 'Bruker SMART'
_computing_data_reduction 'Bruker SAINT'
_computing_molecular_graphics 'Bruker SHELXTL'
_computing_publication_material 'Bruker SHELXTL'
_computing_structure_refinement 'SHELXL-97 (Sheldrick, 1997)'
_computing_structure_solution 'SHELXS-97 (Sheldrick, 1990)'
_diffrn_ambient_temperature 293(2)
_diffrn_measured_fraction_theta_full 0.983
_diffrn_measured_fraction_theta_max 0.983
_diffrn_measurement_device_type 'CCD area detector'
_diffrn_measurement_method 'phi and omega scans'
_diffrn_radiation_monochromator graphite
_diffrn_radiation_probe x-ray
_diffrn_radiation_type MoK\a
_diffrn_radiation_wavelength 0.71073
_diffrn_reflns_av_R_equivalents 0.0969
_diffrn_reflns_av_sigmaI/netI 0.0647
_diffrn_reflns_limit_h_max 13
_diffrn_reflns_limit_h_min -13
_diffrn_reflns_limit_k_max 13
_diffrn_reflns_limit_k_min -13
_diffrn_reflns_limit_l_max 15
_diffrn_reflns_limit_l_min -15
_diffrn_reflns_number 17450
_diffrn_reflns_theta_full 28.37
_diffrn_reflns_theta_max 28.37
_diffrn_reflns_theta_min 1.81
_diffrn_source 'fine-focus sealed tube'
_exptl_absorpt_coefficient_mu 1.166
_exptl_absorpt_correction_type none
_exptl_crystal_colour 'light green'
_exptl_crystal_density_diffrn 1.584
_exptl_crystal_description cube
_exptl_crystal_F_000 542
_exptl_crystal_recrystallization_method 'Acetronitrile / DMF'
_exptl_crystal_size_max 0.04
_exptl_crystal_size_mid 0.028
_exptl_crystal_size_min 0.02
_refine_diff_density_max 0.832
_refine_diff_density_min -1.220
_refine_diff_density_rms 0.103
_refine_ls_extinction_method none
_refine_ls_goodness_of_fit_ref 0.927
_refine_ls_hydrogen_treatment mixed
_refine_ls_matrix_type full
_refine_ls_number_parameters 366
_refine_ls_number_reflns 5436
_refine_ls_number_restraints 4
_refine_ls_restrained_S_all 0.938
_refine_ls_R_factor_all 0.0527
_refine_ls_R_factor_gt 0.0480
_refine_ls_shift/su_max 0.000
_refine_ls_shift/su_mean 0.000
_refine_ls_structure_factor_coef Fsqd
_refine_ls_weighting_details 'calc w=1/[\s^2^(Fo^2^)+(0.0837P)^2^+0.6929P] where P=(Fo^2^+2Fc^2^)/3'
_refine_ls_weighting_scheme calc
_refine_ls_wR_factor_gt 0.1289
_refine_ls_wR_factor_ref 0.1330
_reflns_number_gt 4770
_reflns_number_total 5436
_reflns_threshold_expression >2sigma(I)
_cod_data_source_file ic400890f_si_002.cif
_cod_data_source_block complex-1
_cod_database_code 4336152

loop_
_symmetry_equiv_pos_as_xyz
'x, y, z'
'-x, -y, -z'

loop_
_atom_site_label
_atom_site_type_symbol
_atom_site_fract_x
_atom_site_fract_y
_atom_site_fract_z
_atom_site_U_iso_or_equiv
_atom_site_adp_type
_atom_site_occupancy
_atom_site_symmetry_multiplicity
_atom_site_calc_flag
_atom_site_refinement_flags
Cu1 Cu 0.02370(3) 0.37692(2) 0.92022(2) 0.02447(11) Uani 1.00(2) 1 d .
O1 O -0.08304(19) 0.56397(16) 0.93321(15) 0.0297(6) Uani 1.00(2) 1 d .
O3 O 0.2350(2) 0.4093(2) 0.77803(17) 0.0404(7) Uani 1.00(2) 1 d .
O4 O 0.3366(2) 0.3001(2) 0.6070(2) 0.0530(9) Uani 1.00(3) 1 d .
N2 N 0.1083(2) 0.18570(19) 0.92726(18) 0.0300(7) Uani 1.00(3) 1 d .
N3 N 0.1768(3) -0.0127(2) 0.9986(2) 0.0377(9) Uani 1.00(3) 1 d .
N1 N -0.0203(2) 0.35039(19) 0.75366(17) 0.0280(7) Uani 1.00(3) 1 d .
C14 C 0.1256(3) 0.1172(3) 1.0253(2) 0.0341(9) Uani 1.00(3) 1 d .
H14 H 0.105(3) 0.155(3) 1.102(3) 0.029(12) Uiso 0.98(11) 1 d P
C13 C 0.1937(3) -0.0295(3) 0.8775(3) 0.0364(9) Uani 1.00(3) 1 d .
H13 H 0.230(4) -0.117(4) 0.839(3) 0.012(15) Uiso 0.61(9) 1 d P
C12 C 0.1503(3) 0.0933(2) 0.8327(2) 0.0313(8) Uani 1.00(3) 1 d .
C11 C 0.1397(3) 0.1275(2) 0.7053(2) 0.0355(9) Uani 1.00(3) 1 d .
H11A H 0.0662 0.0896 0.6800 0.043 Uiso 1.00(7) 1 calc R
H11B H 0.2279 0.0843 0.6576 0.043 Uiso 1.00(7) 1 calc R
C8 C 0.1083(3) 0.2767(2) 0.67779(19) 0.0294(8) Uani 1.00(3) 1 d .
H8 H 0.0926 0.2865 0.5944 0.035 Uiso 1.00(7) 1 calc R
C9 C 0.2316(3) 0.3375(2) 0.6952(2) 0.0317(8) Uani 1.00(3) 1 d .
C10 C 0.4606(4) 0.3534(4) 0.6128(4) 0.0664(17) Uani 1.00(3) 1 d .
H10A H 0.4391 0.4473 0.5970 0.100 Uiso 1.00(10) 1 calc R
H10B H 0.5364 0.3079 0.5546 0.100 Uiso 1.00(10) 1 calc R
H10C H 0.4883 0.3403 0.6907 0.100 Uiso 0.95(11) 1 calc PR
C7 C -0.0795(3) 0.4807(2) 0.7002(2) 0.0320(8) Uani 1.00(3) 1 d .
H7A H -0.0979 0.4650 0.6203 0.038 Uiso 1.00(7) 1 calc R
H7B H -0.0114 0.5365 0.6951 0.038 Uiso 1.00(7) 1 calc R
C6 C -0.2137(3) 0.5513(2) 0.7743(2) 0.0339(8) Uani 1.00(3) 1 d .
C1 C -0.2093(3) 0.5917(2) 0.8918(2) 0.0284(8) Uani 1.00(3) 1 d .
C2 C -0.3344(3) 0.6553(3) 0.9618(3) 0.0392(9) Uani 1.00(3) 1 d .
H2 H -0.3327 0.6828 1.0394 0.047 Uiso 0.98(8) 1 calc PR
C3 C -0.4615(3) 0.6777(3) 0.9159(3) 0.0507(12) Uani 1.00(3) 1 d .
H3 H -0.5444 0.7198 0.9634 0.061 Uiso 0.94(8) 1 calc PR
C4 C -0.4667(3) 0.6381(4) 0.8005(3) 0.0541(12) Uani 1.00(3) 1 d .
H4 H -0.5520 0.6539 0.7700 0.065 Uiso 0.83(8) 1 calc PR
C5 C -0.3424(3) 0.5747(3) 0.7312(3) 0.0461(11) Uani 1.00(3) 1 d .
H5 H -0.3453 0.5470 0.6539 0.055 Uiso 1.00(8) 1 calc R
H3A H 0.196(4) -0.078(4) 1.047(4) 0.023(15) Uiso 0.72(11) 1 d P
O2 O 0.8096(3) 0.3350(2) 0.0542(3) 0.0488(9) Uani 0.95(3) 1 d PD
O9 O 0.7776(3) 0.1637(3) 0.7916(2) 0.0579(9) Uani 1.00(3) 1 d .
N4 N 0.6615(3) 0.0223(3) 0.7184(3) 0.0562(11) Uani 1.00(3) 1 d .
C15 C 0.5516(5) 0.0388(6) 0.8182(5) 0.078(2) Uani 1.00(3) 1 d .
H15A H 0.5503 0.1181 0.8631 0.118 Uiso 1.00(11) 1 calc R
H15B H 0.5689 -0.0375 0.8680 0.118 Uiso 1.00(12) 1 calc R
H15C H 0.4622 0.0468 0.7902 0.118 Uiso 0.69(11) 1 calc PR
C16 C 0.6588(9) -0.0703(7) 0.6229(5) 0.107(3) Uani 0.99(3) 1 d P
H16A H 0.7327 -0.0660 0.5592 0.161 Uiso 1.00(14) 1 calc R
H16B H 0.5692 -0.0466 0.5941 0.161 Uiso 1.00(15) 1 calc R
H16C H 0.6728 -0.1596 0.6523 0.161 Uiso 1.00(14) 1 calc R
C17 C 0.7636(4) 0.0871(3) 0.7137(3) 0.0500(12) Uani 1.00(3) 1 d .
H17 H 0.8305 0.0738 0.6459 0.060 Uiso 0.87(8) 1 calc PR
Cl1 Cl 0.14916(8) 0.75562(7) 0.60068(6) 0.0418(3) Uani 1.00(2) 1 d .
O7 O 0.0526(4) 0.8318(6) 0.5320(4) 0.124(2) Uani 1.00(3) 1 d .
O6 O 0.0800(4) 0.7497(4) 0.7190(3) 0.0897(15) Uani 1.00(3) 1 d .
O5 O 0.1972(5) 0.6246(3) 0.5507(4) 0.0998(18) Uani 0.99(3) 1 d P
O8 O 0.2637(4) 0.8188(3) 0.5997(3) 0.0882(15) Uani 1.00(3) 1 d .
H2A H 0.844(5) 0.329(5) 0.117(3) 0.083(17) Uiso 1 1 d D
H2B H 0.740(4) 0.396(4) 0.064(6) 0.11(2) Uiso 1 1 d D

loop_
_atom_site_aniso_label
_atom_site_aniso_U_11
_atom_site_aniso_U_22
_atom_site_aniso_U_33
_atom_site_aniso_U_23
_atom_site_aniso_U_13
_atom_site_aniso_U_12
Cu1 0.02871(18) 0.02236(16) 0.02190(16) -0.00421(10) -0.00671(11) -0.00282(11)
O1 0.0305(10) 0.0280(9) 0.0308(9) -0.0058(6) -0.0119(7) -0.0025(6)
O3 0.0392(12) 0.0497(12) 0.0360(11) -0.0044(8) -0.0040(8) -0.0181(9)
O4 0.0445(14) 0.0589(15) 0.0513(14) -0.0126(10) 0.0169(10) -0.0165(10)
N2 0.0349(12) 0.0258(10) 0.0281(10) -0.0035(7) -0.0036(8) -0.0048(8)
N3 0.0422(15) 0.0298(13) 0.0404(14) 0.0048(9) -0.0065(10) -0.0067(9)
N1 0.0303(12) 0.0299(11) 0.0236(10) -0.0032(7) -0.0050(7) -0.0054(8)
C14 0.0379(16) 0.0333(14) 0.0308(14) -0.0003(9) -0.0058(10) -0.0065(10)
C13 0.0379(16) 0.0275(13) 0.0423(15) -0.0033(10) -0.0021(11) -0.0064(10)
C12 0.0307(14) 0.0287(12) 0.0337(13) -0.0066(9) -0.0007(9) -0.0071(9)
C11 0.0427(17) 0.0319(13) 0.0308(13) -0.0079(9) -0.0021(10) -0.0075(10)
C8 0.0336(14) 0.0319(12) 0.0214(11) -0.0048(8) -0.0002(9) -0.0070(9)
C9 0.0320(14) 0.0329(13) 0.0286(12) 0.0015(9) -0.0001(9) -0.0065(9)
C10 0.040(2) 0.075(3) 0.082(3) 0.001(2) 0.0174(18) -0.0218(17)
C7 0.0379(15) 0.0345(13) 0.0241(12) 0.0017(8) -0.0085(9) -0.0067(10)
C6 0.0359(15) 0.0326(13) 0.0342(13) -0.0013(9) -0.0117(10) -0.0056(10)
C1 0.0290(13) 0.0262(11) 0.0308(12) -0.0001(8) -0.0102(9) -0.0040(8)
C2 0.0327(16) 0.0423(15) 0.0389(15) -0.0097(10) -0.0063(11) 0.0000(10)
C3 0.0299(17) 0.058(2) 0.060(2) -0.0139(14) -0.0092(13) 0.0012(13)
C4 0.0342(18) 0.065(2) 0.064(2) -0.0084(15) -0.0236(15) -0.0010(14)
C5 0.0458(19) 0.0525(18) 0.0425(17) -0.0056(12) -0.0199(13) -0.0079(13)
O2 0.0402(15) 0.0421(13) 0.0607(17) 0.0028(10) 0.0029(11) -0.0086(10)
O9 0.0691(18) 0.0656(16) 0.0492(14) 0.0108(11) -0.0170(12) -0.0314(13)
N4 0.064(2) 0.0646(19) 0.0461(16) 0.0004(12) -0.0090(13) -0.0265(15)
C15 0.056(3) 0.105(4) 0.079(3) -0.001(3) 0.004(2) -0.036(2)
C16 0.158(7) 0.117(5) 0.070(3) -0.023(3) -0.013(3) -0.081(5)
C17 0.056(2) 0.061(2) 0.0366(16) 0.0091(13) -0.0053(13) -0.0231(16)
Cl1 0.0529(5) 0.0429(4) 0.0320(3) -0.0014(2) -0.0067(3) -0.0150(3)
O7 0.085(3) 0.182(5) 0.103(3) 0.062(3) -0.038(2) -0.015(3)
O6 0.125(3) 0.108(3) 0.0434(15) -0.0114(15) 0.0120(16) -0.055(2)
O5 0.136(4) 0.069(2) 0.092(3) -0.0382(17) 0.013(2) -0.034(2)
O8 0.071(2) 0.092(2) 0.104(3) -0.0353(19) 0.0116(17) -0.0372(17)

loop_
_atom_type_symbol
_atom_type_description
_atom_type_scat_dispersion_real
_atom_type_scat_dispersion_imag
_atom_type_scat_source
C C 0.0033 0.0016 'International Tables Vol C Tables 4.2.6.8 and 6.1.1.4'
H H 0.0000 0.0000 'International Tables Vol C Tables 4.2.6.8 and 6.1.1.4'
Cl Cl 0.1484 0.1585 'International Tables Vol C Tables 4.2.6.8 and 6.1.1.4'
Cu Cu 0.3201 1.2651 'International Tables Vol C Tables 4.2.6.8 and 6.1.1.4'
N N 0.0061 0.0033 'International Tables Vol C Tables 4.2.6.8 and 6.1.1.4'
O O 0.0106 0.0060 'International Tables Vol C Tables 4.2.6.8 and 6.1.1.4'

loop_
_geom_angle_atom_site_label_1
_geom_angle_atom_site_label_2
_geom_angle_atom_site_label_3
_geom_angle
_geom_angle_site_symmetry_1
_geom_angle_site_symmetry_3
N2 Cu1 O1 171.16(8) . .
N2 Cu1 O1 98.08(8) . 2_567
O1 Cu1 O1 79.58(8) . 2_567
N2 Cu1 N1 90.44(8) . .
O1 Cu1 N1 93.35(7) . .
O1 Cu1 N1 167.32(8) 2_567 .
N2 Cu1 Cu1 137.10(6) . 2_567
O1 Cu1 Cu1 39.95(5) . 2_567
O1 Cu1 Cu1 39.62(5) 2_567 2_567
N1 Cu1 Cu1 132.45(6) . 2_567
C1 O1 Cu1 117.01(13) . .
C1 O1 Cu1 131.63(15) . 2_567
Cu1 O1 Cu1 100.42(8) . 2_567
C9 O4 C10 115.9(3) . .
C14 N2 C12 106.5(2) . .
C14 N2 Cu1 125.88(17) . .
C12 N2 Cu1 127.40(17) . .
C14 N3 C13 108.2(2) . .
C14 N3 H3A 128(3) . .
C13 N3 H3A 124(3) . .
C8 N1 C7 110.79(18) . .
C8 N1 Cu1 109.84(14) . .
C7 N1 Cu1 111.47(14) . .
N2 C14 N3 110.4(2) . .
N2 C14 H14 124.2(18) . .
N3 C14 H14 125.4(18) . .
C12 C13 N3 106.7(2) . .
C12 C13 H13 132(2) . .
N3 C13 H13 122(2) . .
C13 C12 N2 108.2(2) . .
C13 C12 C11 127.6(2) . .
N2 C12 C11 124.2(2) . .
C12 C11 C8 116.14(19) . .
C12 C11 H11A 108.3 . .
C8 C11 H11A 108.3 . .
C12 C11 H11B 108.3 . .
C8 C11 H11B 108.3 . .
H11A C11 H11B 107.4 . .
N1 C8 C9 109.43(18) . .
N1 C8 C11 111.09(19) . .
C9 C8 C11 111.1(2) . .
N1 C8 H8 108.4 . .
C9 C8 H8 108.4 . .
C11 C8 H8 108.4 . .
O3 C9 O4 124.2(2) . .
O3 C9 C8 125.1(2) . .
O4 C9 C8 110.7(2) . .
O4 C10 H10A 109.5 . .
O4 C10 H10B 109.5 . .
H10A C10 H10B 109.5 . .
O4 C10 H10C 109.5 . .
H10A C10 H10C 109.5 . .
H10B C10 H10C 109.5 . .
N1 C7 C6 110.38(19) . .
N1 C7 H7A 109.6 . .
C6 C7 H7A 109.6 . .
N1 C7 H7B 109.6 . .
C6 C7 H7B 109.6 . .
H7A C7 H7B 108.1 . .
C5 C6 C1 119.2(3) . .
C5 C6 C7 121.7(2) . .
C1 C6 C7 119.0(2) . .
O1 C1 C2 122.6(2) . .
O1 C1 C6 118.2(2) . .
C2 C1 C6 119.2(2) . .
C3 C2 C1 120.2(3) . .
C3 C2 H2 119.9 . .
C1 C2 H2 119.9 . .
C4 C3 C2 121.0(3) . .
C4 C3 H3 119.5 . .
C2 C3 H3 119.5 . .
C3 C4 C5 118.8(3) . .
C3 C4 H4 120.6 . .
C5 C4 H4 120.6 . .
C6 C5 C4 121.6(3) . .
C6 C5 H5 119.2 . .
C4 C5 H5 119.2 . .
H2A O2 H2B 106(5) . .
C17 N4 C15 121.4(3) . .
C17 N4 C16 120.5(4) . .
C15 N4 C16 118.1(4) . .
N4 C15 H15A 109.5 . .
N4 C15 H15B 109.5 . .
H15A C15 H15B 109.5 . .
N4 C15 H15C 109.5 . .
H15A C15 H15C 109.5 . .
H15B C15 H15C 109.5 . .
N4 C16 H16A 109.5 . .
N4 C16 H16B 109.5 . .
H16A C16 H16B 109.5 . .
N4 C16 H16C 109.5 . .
H16A C16 H16C 109.5 . .
H16B C16 H16C 109.5 . .
O9 C17 N4 125.3(3) . .
O9 C17 H17 117.3 . .
N4 C17 H17 117.3 . .
O7 Cl1 O5 109.3(3) . .
O7 Cl1 O8 107.9(3) . .
O5 Cl1 O8 110.3(2) . .
O7 Cl1 O6 109.0(3) . .
O5 Cl1 O6 109.5(2) . .
O8 Cl1 O6 110.9(2) . .

loop_
_geom_bond_atom_site_label_1
_geom_bond_atom_site_label_2
_geom_bond_distance
_geom_bond_site_symmetry_2
Cu1 N2 1.957(2) .
Cu1 O1 1.9646(17) .
Cu1 O1 1.9782(16) 2_567
Cu1 N1 2.0292(19) .
Cu1 Cu1 3.0297(5) 2_567
O1 C1 1.356(3) .
O1 Cu1 1.9781(16) 2_567
O3 C9 1.207(3) .
O4 C9 1.326(3) .
O4 C10 1.453(4) .
N2 C14 1.322(3) .
N2 C12 1.392(3) .
N3 C14 1.335(3) .
N3 C13 1.368(4) .
N3 H3A 0.87(5) .
N1 C8 1.480(3) .
N1 C7 1.493(3) .
C14 H14 0.94(3) .
C13 C12 1.355(4) .
C13 H13 0.97(4) .
C12 C11 1.498(4) .
C11 C8 1.531(3) .
C11 H11A 0.9700 .
C11 H11B 0.9700 .
C8 C9 1.518(3) .
C8 H8 0.9800 .
C10 H10A 0.9600 .
C10 H10B 0.9600 .
C10 H10C 0.9600 .
C7 C6 1.497(4) .
C7 H7A 0.9700 .
C7 H7B 0.9700 .
C6 C5 1.388(4) .
C6 C1 1.409(3) .
C1 C2 1.394(4) .
C2 C3 1.389(4) .
C2 H2 0.9300 .
C3 C4 1.385(5) .
C3 H3 0.9300 .
C4 C5 1.385(5) .
C4 H4 0.9300 .
C5 H5 0.9300 .
O2 H2A 0.827(15) .
O2 H2B 0.810(15) .
O9 C17 1.229(4) .
N4 C17 1.317(4) .
N4 C15 1.437(5) .
N4 C16 1.453(5) .
C15 H15A 0.9600 .
C15 H15B 0.9600 .
C15 H15C 0.9600 .
C16 H16A 0.9600 .
C16 H16B 0.9600 .
C16 H16C 0.9600 .
C17 H17 0.9300 .
Cl1 O7 1.406(4) .
Cl1 O5 1.415(3) .
Cl1 O8 1.418(3) .
Cl1 O6 1.427(3) .

loop_
_geom_torsion_atom_site_label_1
_geom_torsion_atom_site_label_2
_geom_torsion_atom_site_label_3
_geom_torsion_atom_site_label_4
_geom_torsion
_geom_torsion_site_symmetry_1
_geom_torsion_site_symmetry_4
N2 Cu1 O1 C1 -73.1(5) . .
O1 Cu1 O1 C1 -148.4(2) 2_567 .
N1 Cu1 O1 C1 42.17(17) . .
Cu1 Cu1 O1 C1 -148.4(2) 2_567 .
N2 Cu1 O1 Cu1 75.4(5) . 2_567
O1 Cu1 O1 Cu1 0.0 2_567 2_567
N1 Cu1 O1 Cu1 -169.40(8) . 2_567
O1 Cu1 N2 C14 -42.7(6) . .
O1 Cu1 N2 C14 31.3(2) 2_567 .
N1 Cu1 N2 C14 -158.2(2) . .
Cu1 Cu1 N2 C14 23.2(3) 2_567 .
O1 Cu1 N2 C12 131.2(4) . .
O1 Cu1 N2 C12 -154.8(2) 2_567 .
N1 Cu1 N2 C12 15.8(2) . .
Cu1 Cu1 N2 C12 -162.89(16) 2_567 .
N2 Cu1 N1 C8 -51.43(15) . .
O1 Cu1 N1 C8 136.57(15) . .
O1 Cu1 N1 C8 81.0(4) 2_567 .
Cu1 Cu1 N1 C8 127.35(12) 2_567 .
N2 Cu1 N1 C7 -174.61(16) . .
O1 Cu1 N1 C7 13.38(16) . .
O1 Cu1 N1 C7 -42.2(4) 2_567 .
Cu1 Cu1 N1 C7 4.16(19) 2_567 .
C12 N2 C14 N3 0.4(3) . .
Cu1 N2 C14 N3 175.34(17) . .
C13 N3 C14 N2 0.1(3) . .
C14 N3 C13 C12 -0.5(3) . .
N3 C13 C12 N2 0.7(3) . .
N3 C13 C12 C11 -176.0(3) . .
C14 N2 C12 C13 -0.7(3) . .
Cu1 N2 C12 C13 -175.55(18) . .
C14 N2 C12 C11 176.2(2) . .
Cu1 N2 C12 C11 1.3(4) . .
C13 C12 C11 C8 -171.2(3) . .
N2 C12 C11 C8 12.5(4) . .
C7 N1 C8 C9 77.1(2) . .
Cu1 N1 C8 C9 -46.5(2) . .
C7 N1 C8 C11 -159.9(2) . .
Cu1 N1 C8 C11 76.5(2) . .
C12 C11 C8 N1 -54.2(3) . .
C12 C11 C8 C9 67.8(3) . .
C10 O4 C9 O3 -1.2(4) . .
C10 O4 C9 C8 179.2(3) . .
N1 C8 C9 O3 17.8(3) . .
C11 C8 C9 O3 -105.2(3) . .
N1 C8 C9 O4 -162.7(2) . .
C11 C8 C9 O4 74.3(3) . .
C8 N1 C7 C6 177.07(19) . .
Cu1 N1 C7 C6 -60.3(2) . .
N1 C7 C6 C5 -115.0(3) . .
N1 C7 C6 C1 63.3(3) . .
Cu1 O1 C1 C2 124.8(2) . .
Cu1 O1 C1 C2 -11.7(3) 2_567 .
Cu1 O1 C1 C6 -53.6(3) . .
Cu1 O1 C1 C6 169.96(17) 2_567 .
C5 C6 C1 O1 177.9(2) . .
C7 C6 C1 O1 -0.4(3) . .
C5 C6 C1 C2 -0.5(4) . .
C7 C6 C1 C2 -178.9(2) . .
O1 C1 C2 C3 -178.1(3) . .
C6 C1 C2 C3 0.3(4) . .
C1 C2 C3 C4 -0.3(5) . .
C2 C3 C4 C5 0.4(5) . .
C1 C6 C5 C4 0.7(4) . .
C7 C6 C5 C4 179.0(3) . .
C3 C4 C5 C6 -0.7(5) . .
C15 N4 C17 O9 1.4(6) . .
C16 N4 C17 O9 -177.4(5) . .
